data_7233198
loop_
_publ_author_name
'Pablo Martin-Ramos'
'Manuela Ramos Silva'
'Carmen Coya'
'Carlos Zaldo'
'Angel Luis Alvarez'
'Susana Alvarez-Garcia'
'Ana M. Matos Beja'
'Jesus Martin-Gil'

_publ_section_title
;
 Novel erbium(III) fluorinated beta-diketonate complexes with N,N-donors
 for optoelectronics: from synthesis to solution-processed devices
;
_journal_name_full 'Journal of Materials Chemistry C'
_journal_page_first 2725
_journal_page_last 2734
_journal_paper_doi 10.1039/C3TC00649B
_journal_volume 1
_journal_year 2013
_chemical_formula_moiety 'C36 H36 Er F9 N3 O8'
_chemical_formula_sum 'C36 H36 Er F9 N3 O8'
_chemical_formula_weight 976.94
_chemical_name_systematic
;
tris(1,1,1-trifluoro-5,5-dimethyl-2,4-hexanedionate)
mono(5-nitro-1,10-phenanthroline)erbium(III)
;
_space_group_IT_number 14
_space_group_name_Hall '-P 2yn'
_space_group_name_H-M_alt 'P 1 21/n 1'
_symmetry_cell_setting monoclinic
_symmetry_space_group_name_H-M 'P 1 21/n 1'
_atom_sites_solution_hydrogens geom
_atom_sites_solution_primary direct
_atom_sites_solution_secondary difmap
_cell_angle_alpha 90.00
_cell_angle_beta 109.5580(11)
_cell_angle_gamma 90.00
_cell_formula_units_Z 4
_cell_length_a 14.2828(4)
_cell_length_b 16.9860(5)
_cell_length_c 18.2384(5)
_cell_measurement_reflns_used 6360
_cell_measurement_temperature 293(2)
_cell_measurement_theta_max 20.8477
_cell_measurement_theta_min 2.3701
_cell_volume 4169.5(2)
_computing_cell_refinement 'SAINT (Bruker, 2003)'
_computing_data_collection 'APEX2 (Bruker, 2005)'
_computing_data_reduction SAINT
_computing_molecular_graphics 'ORTEPII (Johnson, 1976)'
_computing_publication_material SHELXL-97
_computing_structure_refinement 'SHELXL-97 (Sheldrick, 2008)'
_computing_structure_solution 'SHELXS-97 (Sheldrick, 2008)'
_diffrn_ambient_temperature 293(2)
_diffrn_measured_fraction_theta_full 0.999
_diffrn_measured_fraction_theta_max 0.995
_diffrn_measurement_device_type 'Bruker APEX CCD area-detector'
_diffrn_measurement_method '\f and \w'
_diffrn_radiation_monochromator graphite
_diffrn_radiation_source 'fine-focus sealed tube'
_diffrn_radiation_type MoK\a
_diffrn_radiation_wavelength 0.71073
_diffrn_reflns_av_R_equivalents 0.0627
_diffrn_reflns_av_sigmaI/netI 0.0565
_diffrn_reflns_limit_h_max 17
_diffrn_reflns_limit_h_min -17
_diffrn_reflns_limit_k_max 20
_diffrn_reflns_limit_k_min -20
_diffrn_reflns_limit_l_max 22
_diffrn_reflns_limit_l_min -22
_diffrn_reflns_number 40051
_diffrn_reflns_theta_full 25.50
_diffrn_reflns_theta_max 25.78
_diffrn_reflns_theta_min 1.58
_exptl_absorpt_coefficient_mu 2.103
_exptl_absorpt_correction_T_max 0.999
_exptl_absorpt_correction_T_min 0.829
_exptl_absorpt_correction_type multi-scan
_exptl_absorpt_process_details '(SADABS; Sheldrick, 2000)'
_exptl_crystal_colour pink
_exptl_crystal_density_diffrn 1.556
_exptl_crystal_density_method 'not measured'
_exptl_crystal_description prism
_exptl_crystal_F_000 1944
_exptl_crystal_size_max 0.15
_exptl_crystal_size_mid 0.07
_exptl_crystal_size_min 0.07
_refine_diff_density_max 0.661
_refine_diff_density_min -0.409
_refine_diff_density_rms 0.084
_refine_ls_extinction_method none
_refine_ls_goodness_of_fit_ref 1.009
_refine_ls_hydrogen_treatment riding
_refine_ls_matrix_type full
_refine_ls_number_parameters 503
_refine_ls_number_reflns 7975
_refine_ls_number_restraints 6
_refine_ls_restrained_S_all 1.012
_refine_ls_R_factor_all 0.0865
_refine_ls_R_factor_gt 0.0436
_refine_ls_shift/su_max 0.001
_refine_ls_shift/su_mean 0.000
_refine_ls_structure_factor_coef Fsqd
_refine_ls_weighting_details 'calc w=1/[\s^2^(Fo^2^)+(0.0539P)^2^+0.2489P] where P=(Fo^2^+2Fc^2^)/3'
_refine_ls_weighting_scheme calc
_refine_ls_wR_factor_gt 0.0959
_refine_ls_wR_factor_ref 0.1122
_reflns_number_gt 5008
_reflns_number_total 7975
_reflns_threshold_expression I>2\s(I)
_cod_data_source_file 1000002.cif
_cod_data_source_block PCOD1000002
_cod_original_sg_symbol_H-M P21/n
_cod_database_code 7233198

loop_
_symmetry_equiv_pos_as_xyz
'x, y, z'
'-x+1/2, y+1/2, -z+1/2'
'-x, -y, -z'
'x-1/2, -y-1/2, z-1/2'

loop_
_atom_site_label
_atom_site_type_symbol
_atom_site_fract_x
_atom_site_fract_y
_atom_site_fract_z
_atom_site_U_iso_or_equiv
_atom_site_adp_type
_atom_site_occupancy
_atom_site_symmetry_multiplicity
_atom_site_calc_flag
_atom_site_refinement_flags
_atom_site_disorder_assembly
_atom_site_disorder_group
Er1 Er 0.976862(18) 0.214212(15) 0.230254(13) 0.05398(9) Uani 1 1 d . . .
C13 C 0.8716(7) 0.0394(5) 0.0291(5) 0.117(3) Uani 1 1 d . A .
C14 C 0.9376(4) 0.0663(4) 0.1099(3) 0.0713(17) Uani 1 1 d . . .
C15 C 1.0009(5) 0.0133(4) 0.1565(4) 0.084(2) Uani 1 1 d . A .
H15 H 1.0038 -0.0370 0.1373 0.100 Uiso 1 1 calc R . .
C16 C 1.0627(4) 0.0311(3) 0.2329(3) 0.0614(15) Uani 1 1 d . . .
C17 C 1.1383(5) -0.0281(4) 0.2794(4) 0.0776(18) Uani 1 1 d . A .
C18 C 1.2046(7) -0.0542(6) 0.2359(5) 0.162(4) Uani 1 1 d . . .
H18A H 1.1650 -0.0735 0.1856 0.243 Uiso 1 1 calc R A .
H18B H 1.2475 -0.0954 0.2643 0.243 Uiso 1 1 calc R . .
H18C H 1.2440 -0.0105 0.2298 0.243 Uiso 1 1 calc R . .
C19 C 1.0831(7) -0.0997(5) 0.2954(6) 0.168(4) Uani 1 1 d . . .
H19A H 1.0338 -0.0825 0.3170 0.253 Uiso 1 1 calc R A .
H19B H 1.1295 -0.1340 0.3316 0.253 Uiso 1 1 calc R . .
H19C H 1.0514 -0.1274 0.2476 0.253 Uiso 1 1 calc R . .
C20 C 1.2010(6) 0.0048(4) 0.3588(4) 0.129(3) Uani 1 1 d . . .
H20A H 1.2407 0.0478 0.3516 0.194 Uiso 1 1 calc R A .
H20B H 1.2436 -0.0358 0.3888 0.194 Uiso 1 1 calc R . .
H20C H 1.1579 0.0231 0.3859 0.194 Uiso 1 1 calc R . .
C21 C 0.6492(8) 0.2606(8) 0.1785(7) 0.155(5) Uani 1 1 d . A .
C22 C 0.7499(5) 0.2275(4) 0.2259(5) 0.085(2) Uani 1 1 d . . .
C23 C 0.7645(5) 0.2008(4) 0.2999(4) 0.100(2) Uani 1 1 d . A .
H23 H 0.7123 0.2047 0.3194 0.120 Uiso 1 1 calc R . .
C24 C 0.8550(5) 0.1674(4) 0.3479(4) 0.0722(17) Uani 1 1 d . . .
C25 C 0.8626(6) 0.1327(5) 0.4272(4) 0.093(2) Uani 1 1 d . A .
C26 C 0.7942(9) 0.0666(6) 0.4151(5) 0.232(7) Uani 1 1 d . . .
H26A H 0.7932 0.0478 0.4645 0.348 Uiso 1 1 calc R A .
H26B H 0.8156 0.0251 0.3887 0.348 Uiso 1 1 calc R . .
H26C H 0.7287 0.0834 0.3841 0.348 Uiso 1 1 calc R . .
C27 C 0.9686(7) 0.1076(6) 0.4701(5) 0.149(4) Uani 1 1 d . . .
H27A H 0.9728 0.0854 0.5195 0.223 Uiso 1 1 calc R A .
H27B H 1.0116 0.1526 0.4782 0.223 Uiso 1 1 calc R . .
H27C H 0.9886 0.0690 0.4399 0.223 Uiso 1 1 calc R . .
C28 C 0.8397(8) 0.1959(6) 0.4782(5) 0.162(4) Uani 1 1 d . . .
H28A H 0.7691 0.2023 0.4638 0.244 Uiso 1 1 calc R A .
H28B H 0.8692 0.2448 0.4710 0.244 Uiso 1 1 calc R . .
H28C H 0.8665 0.1804 0.5318 0.244 Uiso 1 1 calc R . .
C29 C 0.9695(8) 0.4326(5) 0.0835(5) 0.110(3) Uani 1 1 d . A .
C30 C 0.9628(5) 0.3877(4) 0.1517(4) 0.0733(18) Uani 1 1 d . . .
C31 C 0.9519(6) 0.4309(4) 0.2108(4) 0.106(3) Uani 1 1 d . A .
H31 H 0.9472 0.4853 0.2050 0.128 Uiso 1 1 calc R . .
C32 C 0.9473(7) 0.3986(4) 0.2797(4) 0.104(3) Uani 1 1 d . . .
C33 C 0.9284(12) 0.4509(5) 0.3420(6) 0.176(5) Uani 1 1 d . A .
C34 C 0.8366(13) 0.4951(10) 0.3075(8) 0.304(10) Uani 1 1 d . . .
H34A H 0.7807 0.4606 0.2992 0.456 Uiso 1 1 calc R A .
H34B H 0.8354 0.5169 0.2586 0.456 Uiso 1 1 calc R . .
H34C H 0.8332 0.5369 0.3419 0.456 Uiso 1 1 calc R . .
C35 C 0.9259(13) 0.4060(6) 0.4097(6) 0.294(9) Uani 1 1 d . . .
H35A H 0.9165 0.4414 0.4477 0.440 Uiso 1 1 calc R A .
H35B H 0.9876 0.3783 0.4318 0.440 Uiso 1 1 calc R . .
H35C H 0.8721 0.3690 0.3940 0.440 Uiso 1 1 calc R . .
C36 C 1.0173(15) 0.5093(9) 0.3688(8) 0.324(11) Uani 1 1 d . . .
H36A H 1.0348 0.5254 0.3246 0.487 Uiso 1 1 calc R A .
H36B H 1.0732 0.4839 0.4060 0.487 Uiso 1 1 calc R . .
H36C H 0.9988 0.5546 0.3922 0.487 Uiso 1 1 calc R . .
O1 O 0.8078(3) 0.2276(2) 0.1889(2) 0.0736(12) Uani 1 1 d . A .
O2 O 0.9294(3) 0.1662(2) 0.3286(2) 0.0657(10) Uani 1 1 d . A .
O3 O 0.9243(3) 0.1374(2) 0.12251(19) 0.0642(10) Uani 1 1 d . A .
O4 O 1.0568(3) 0.0940(2) 0.2646(2) 0.0618(10) Uani 1 1 d . A .
O5 O 0.9576(4) 0.3275(3) 0.2940(2) 0.0965(16) Uani 1 1 d . A .
O6 O 0.9674(3) 0.3147(2) 0.1464(2) 0.0664(11) Uani 1 1 d . A .
F1 F 0.7773(4) 0.0508(4) 0.0206(3) 0.171(2) Uani 1 1 d . . .
F2 F 0.8858(5) 0.0828(3) -0.0257(3) 0.162(2) Uani 1 1 d . . .
F3 F 0.8848(5) -0.0324(3) 0.0120(3) 0.199(3) Uani 1 1 d . . .
F4 F 1.0362(5) 0.4019(4) 0.0563(4) 0.189(3) Uani 1 1 d . . .
F5 F 0.8903(5) 0.4269(4) 0.0238(3) 0.177(3) Uani 1 1 d . . .
F6 F 0.9892(6) 0.5054(3) 0.0924(3) 0.199(3) Uani 1 1 d . . .
F7 F 0.6526(4) 0.3275(3) 0.1513(4) 0.167(2) Uani 1 1 d . . .
F8 F 0.6045(5) 0.2173(5) 0.1183(7) 0.257(6) Uani 1 1 d . . .
F9 F 0.5860(6) 0.2641(7) 0.2139(6) 0.330(6) Uani 1 1 d . . .
N1A N 1.1501(8) 0.2337(5) 0.3364(5) 0.051(2) Uiso 0.544(5) 1 d P A 1
N2A N 1.1351(8) 0.2065(7) 0.1882(7) 0.058(3) Uiso 0.544(5) 1 d P A 1
N3A N 1.5142(9) 0.2210(7) 0.4068(8) 0.120(4) Uiso 0.544(5) 1 d PD A 1
C1A C 1.1587(9) 0.2455(6) 0.4077(7) 0.061(3) Uiso 0.544(5) 1 d P A 1
H1A H 1.0997 0.2501 0.4184 0.074 Uiso 0.544(5) 1 calc PR A 1
C2A C 1.2481(11) 0.2523(8) 0.4727(9) 0.069(4) Uiso 0.544(5) 1 d P A 1
H2A H 1.2489 0.2631 0.5229 0.083 Uiso 0.544(5) 1 calc PR A 1
C3A C 1.3383(11) 0.2407(7) 0.4530(9) 0.080(4) Uiso 0.544(5) 1 d P A 1
H3A H 1.4004 0.2415 0.4917 0.096 Uiso 0.544(5) 1 calc PR A 1
C4A C 1.3302(10) 0.2285(6) 0.3760(7) 0.066(3) Uiso 0.544(5) 1 d P A 1
C5A C 1.2355(7) 0.2232(6) 0.3175(7) 0.047(3) Uiso 0.544(5) 1 d P A 1
C6A C 1.4085(9) 0.2215(8) 0.3512(9) 0.065(4) Uiso 0.544(5) 1 d PD A 1
C7A C 1.4044(9) 0.1993(7) 0.2753(8) 0.074(3) Uiso 0.544(5) 1 d P A 1
C8A C 1.3123(10) 0.1953(8) 0.2181(10) 0.066(4) Uiso 0.544(5) 1 d P A 1
C9A C 1.2251(7) 0.2095(6) 0.2387(7) 0.047(3) Uiso 0.544(5) 1 d P A 1
C10A C 1.2993(11) 0.1834(7) 0.1427(8) 0.076(4) Uiso 0.544(5) 1 d P A 1
H10A H 1.3543 0.1761 0.1270 0.091 Uiso 0.544(5) 1 calc PR A 1
C11A C 1.2049(10) 0.1820(8) 0.0882(9) 0.083(4) Uiso 0.544(5) 1 d P A 1
H11A H 1.1945 0.1686 0.0366 0.099 Uiso 0.544(5) 1 calc PR A 1
C12A C 1.1224(6) 0.2022(5) 0.1145(5) 0.079(5) Uiso 0.544(5) 1 d P A 1
H12A H 1.0601 0.2122 0.0782 0.095 Uiso 0.544(5) 1 calc PR A 1
O7A O 1.5768(6) 0.1775(5) 0.3987(5) 0.173(5) Uiso 0.544(5) 1 d PRD A 1
O8A O 1.5340(6) 0.2756(5) 0.4401(5) 0.170(5) Uiso 0.544(5) 1 d PRD A 1
N1B N 1.1165(10) 0.2445(7) 0.3451(8) 0.068(4) Uiso 0.456(5) 1 d P A 2
N2B N 1.1344(11) 0.2211(9) 0.2043(9) 0.070(5) Uiso 0.456(5) 1 d P A 2
N3B N 1.5024(11) 0.1918(9) 0.3321(9) 0.119(5) Uiso 0.456(5) 1 d PD A 2
C1B C 1.1060(12) 0.2590(8) 0.4155(9) 0.076(4) Uiso 0.456(5) 1 d P A 2
H1B H 1.0431 0.2682 0.4184 0.091 Uiso 0.456(5) 1 calc PR A 2
C2B C 1.1917(15) 0.2601(11) 0.4855(12) 0.112(6) Uiso 0.456(5) 1 d P A 2
H2B H 1.1875 0.2709 0.5343 0.134 Uiso 0.456(5) 1 calc PR A 2
C3B C 1.2807(17) 0.2438(12) 0.4742(13) 0.091(7) Uiso 0.456(5) 1 d P A 2
H3B H 1.3356 0.2396 0.5193 0.109 Uiso 0.456(5) 1 calc PR A 2
C4B C 1.2982(13) 0.2338(9) 0.4118(11) 0.077(4) Uiso 0.456(5) 1 d P A 2
C5B C 1.2081(12) 0.2322(7) 0.3423(8) 0.053(3) Uiso 0.456(5) 1 d P A 2
C6B C 1.3868(15) 0.2198(10) 0.4027(12) 0.102(6) Uiso 0.456(5) 1 d P A 2
C7B C 1.4026(12) 0.2037(11) 0.3335(12) 0.076(6) Uiso 0.456(5) 1 d PD A 2
C8B C 1.3126(11) 0.2060(8) 0.2628(10) 0.070(4) Uiso 0.456(5) 1 d P A 2
C9B C 1.2226(10) 0.2187(8) 0.2715(11) 0.058(4) Uiso 0.456(5) 1 d P A 2
C10B C 1.3175(16) 0.1948(11) 0.1909(13) 0.090(7) Uiso 0.456(5) 1 d P A 2
H10B H 1.3798 0.1865 0.1866 0.108 Uiso 0.456(5) 1 calc PR A 2
C11B C 1.2380(15) 0.1950(10) 0.1245(11) 0.083(5) Uiso 0.456(5) 1 d P A 2
H11B H 1.2442 0.1919 0.0755 0.100 Uiso 0.456(5) 1 calc PR A 2
C12B C 1.1449(15) 0.2002(10) 0.1356(14) 0.093(6) Uiso 0.456(5) 1 d P A 2
H12B H 1.0880 0.1887 0.0938 0.111 Uiso 0.456(5) 1 calc PR A 2
O7B O 1.5642(11) 0.2376(8) 0.3787(9) 0.133(5) Uiso 0.456(5) 1 d PD A 2
O8B O 1.5057(9) 0.1444(8) 0.2879(8) 0.136(5) Uiso 0.456(5) 1 d PD A 2

loop_
_atom_site_aniso_label
_atom_site_aniso_U_11
_atom_site_aniso_U_22
_atom_site_aniso_U_33
_atom_site_aniso_U_23
_atom_site_aniso_U_13
_atom_site_aniso_U_12
Er1 0.06379(16) 0.05881(16) 0.03274(13) 0.00201(13) 0.00741(10) -0.00067(14)
C13 0.126(7) 0.110(7) 0.076(6) -0.033(5) -0.018(5) 0.013(6)
C14 0.075(4) 0.083(5) 0.049(3) -0.019(3) 0.011(3) 0.002(4)
C15 0.108(5) 0.067(4) 0.061(4) -0.021(3) 0.007(4) 0.002(4)
C16 0.074(4) 0.062(4) 0.046(3) 0.008(3) 0.017(3) 0.000(3)
C17 0.108(5) 0.060(4) 0.058(4) 0.005(3) 0.020(4) 0.010(4)
C18 0.141(7) 0.241(11) 0.101(7) 0.023(7) 0.036(6) 0.107(8)
C19 0.174(9) 0.104(7) 0.200(11) 0.072(7) 0.026(8) -0.005(7)
C20 0.157(7) 0.110(6) 0.072(5) 0.006(5) -0.026(5) 0.052(5)
C21 0.104(7) 0.228(12) 0.151(9) 0.117(9) 0.068(7) 0.071(8)
C22 0.071(4) 0.090(5) 0.093(5) 0.027(4) 0.027(4) 0.027(4)
C23 0.091(5) 0.126(6) 0.101(6) 0.055(5) 0.056(4) 0.040(4)
C24 0.089(4) 0.068(4) 0.067(4) 0.022(3) 0.037(4) 0.014(4)
C25 0.116(5) 0.107(5) 0.070(4) 0.038(4) 0.049(4) 0.035(5)
C26 0.321(14) 0.216(11) 0.105(7) 0.076(7) 0.000(9) -0.168(11)
C27 0.163(8) 0.196(10) 0.089(6) 0.075(6) 0.046(6) 0.027(7)
C28 0.223(11) 0.181(10) 0.101(7) 0.026(7) 0.077(8) 0.056(8)
C29 0.178(8) 0.088(6) 0.071(5) 0.021(4) 0.051(6) -0.005(6)
C30 0.082(4) 0.076(5) 0.057(4) 0.014(3) 0.018(3) -0.009(4)
C31 0.191(8) 0.051(4) 0.074(5) 0.010(4) 0.040(5) -0.004(5)
C32 0.180(8) 0.067(5) 0.064(5) 0.000(4) 0.037(5) 0.006(5)
C33 0.376(17) 0.060(5) 0.096(7) -0.007(5) 0.085(9) 0.017(8)
C34 0.48(2) 0.314(19) 0.152(12) 0.004(13) 0.150(15) 0.219(19)
C35 0.71(3) 0.102(8) 0.131(9) 0.000(7) 0.228(14) 0.052(13)
C36 0.54(3) 0.229(16) 0.196(15) -0.139(13) 0.117(18) -0.11(2)
O1 0.064(3) 0.095(3) 0.059(3) 0.021(2) 0.018(2) 0.022(2)
O2 0.073(3) 0.073(3) 0.053(2) 0.017(2) 0.023(2) 0.010(2)
O3 0.064(2) 0.080(3) 0.038(2) -0.007(2) 0.0023(17) 0.001(2)
O4 0.079(3) 0.058(2) 0.043(2) -0.0023(18) 0.0123(19) 0.005(2)
O5 0.181(5) 0.059(3) 0.048(3) 0.003(2) 0.036(3) 0.009(3)
O6 0.079(3) 0.063(3) 0.050(2) 0.012(2) 0.012(2) 0.001(2)
F1 0.117(4) 0.213(6) 0.131(5) -0.053(4) -0.027(4) -0.018(4)
F2 0.247(6) 0.166(5) 0.048(3) -0.010(3) 0.017(3) 0.034(5)
F3 0.281(7) 0.116(4) 0.107(4) -0.065(3) -0.056(4) 0.042(4)
F4 0.256(6) 0.176(5) 0.199(6) 0.088(4) 0.161(5) 0.034(5)
F5 0.218(6) 0.210(6) 0.074(3) 0.067(4) 0.008(4) -0.028(5)
F6 0.388(9) 0.092(4) 0.140(5) 0.024(3) 0.121(5) -0.059(5)
F7 0.146(4) 0.157(5) 0.186(6) 0.092(4) 0.041(4) 0.077(4)
F8 0.096(4) 0.222(8) 0.342(13) 0.055(8) -0.073(6) 0.024(4)
F9 0.190(6) 0.505(13) 0.368(11) 0.312(10) 0.190(7) 0.233(7)

loop_
_atom_type_symbol
_atom_type_description
_atom_type_scat_dispersion_real
_atom_type_scat_dispersion_imag
_atom_type_scat_source
C C 0.0033 0.0016 'International Tables Vol C Tables 4.2.6.8 and 6.1.1.4'
H H 0.0000 0.0000 'International Tables Vol C Tables 4.2.6.8 and 6.1.1.4'
N N 0.0061 0.0033 'International Tables Vol C Tables 4.2.6.8 and 6.1.1.4'
O O 0.0106 0.0060 'International Tables Vol C Tables 4.2.6.8 and 6.1.1.4'
F F 0.0171 0.0103 'International Tables Vol C Tables 4.2.6.8 and 6.1.1.4'
Er Er -0.2586 4.9576 'International Tables Vol C Tables 4.2.6.8 and 6.1.1.4'

loop_
_geom_angle_atom_site_label_1
_geom_angle_atom_site_label_2
_geom_angle_atom_site_label_3
_geom_angle
_geom_angle_site_symmetry_1
_geom_angle_site_symmetry_3
O6 Er1 O3 85.47(14) . .
O6 Er1 O2 146.92(15) . .
O3 Er1 O2 112.21(14) . .
O6 Er1 O1 83.39(14) . .
O3 Er1 O1 76.38(14) . .
O2 Er1 O1 74.62(14) . .
O6 Er1 O5 73.88(15) . .
O3 Er1 O5 148.68(15) . .
O2 Er1 O5 77.55(15) . .
O1 Er1 O5 78.05(17) . .
O6 Er1 O4 139.27(14) . .
O3 Er1 O4 73.60(13) . .
O2 Er1 O4 73.78(13) . .
O1 Er1 O4 123.08(14) . .
O5 Er1 O4 136.66(13) . .
O6 Er1 N1B 105.7(3) . .
O3 Er1 N1B 144.3(3) . .
O2 Er1 N1B 76.7(3) . .
O1 Er1 N1B 137.6(4) . .
O5 Er1 N1B 65.8(3) . .
O4 Er1 N1B 76.4(3) . .
O6 Er1 N2B 71.7(4) . .
O3 Er1 N2B 85.4(4) . .
O2 Er1 N2B 134.8(4) . .
O1 Er1 N2B 150.1(4) . .
O5 Er1 N2B 109.2(4) . .
O4 Er1 N2B 72.2(4) . .
N1B Er1 N2B 67.2(5) . .
O6 Er1 N1A 103.5(2) . .
O3 Er1 N1A 132.4(2) . .
O2 Er1 N1A 85.3(2) . .
O1 Er1 N1A 150.3(3) . .
O5 Er1 N1A 76.3(3) . .
O4 Er1 N1A 69.6(2) . .
N1B Er1 N1A 12.6(3) . .
N2B Er1 N1A 55.4(4) . .
O6 Er1 N2A 72.7(3) . .
O3 Er1 N2A 77.6(3) . .
O2 Er1 N2A 136.7(3) . .
O1 Er1 N2A 145.8(3) . .
O5 Er1 N2A 116.6(3) . .
O4 Er1 N2A 68.9(3) . .
N1B Er1 N2A 73.8(4) . .
N2B Er1 N2A 7.9(5) . .
N1A Er1 N2A 61.7(3) . .
F3 C13 F2 106.0(8) . .
F3 C13 F1 109.7(8) . .
F2 C13 F1 103.8(7) . .
F3 C13 C14 115.1(7) . .
F2 C13 C14 111.3(7) . .
F1 C13 C14 110.2(7) . .
O3 C14 C15 129.3(5) . .
O3 C14 C13 112.5(6) . .
C15 C14 C13 118.2(6) . .
C14 C15 C16 122.9(6) . .
C14 C15 H15 118.5 . .
C16 C15 H15 118.5 . .
O4 C16 C15 122.1(5) . .
O4 C16 C17 117.5(5) . .
C15 C16 C17 120.3(6) . .
C18 C17 C16 111.2(6) . .
C18 C17 C19 109.0(7) . .
C16 C17 C19 108.6(6) . .
C18 C17 C20 109.8(7) . .
C16 C17 C20 111.7(5) . .
C19 C17 C20 106.6(7) . .
C17 C18 H18A 109.5 . .
C17 C18 H18B 109.5 . .
H18A C18 H18B 109.5 . .
C17 C18 H18C 109.5 . .
H18A C18 H18C 109.5 . .
H18B C18 H18C 109.5 . .
C17 C19 H19A 109.5 . .
C17 C19 H19B 109.5 . .
H19A C19 H19B 109.5 . .
C17 C19 H19C 109.5 . .
H19A C19 H19C 109.5 . .
H19B C19 H19C 109.5 . .
C17 C20 H20A 109.5 . .
C17 C20 H20B 109.5 . .
H20A C20 H20B 109.5 . .
C17 C20 H20C 109.5 . .
H20A C20 H20C 109.5 . .
H20B C20 H20C 109.5 . .
F7 C21 F9 106.6(11) . .
F7 C21 F8 104.7(9) . .
F9 C21 F8 102.9(12) . .
F7 C21 C22 114.1(9) . .
F9 C21 C22 115.1(9) . .
F8 C21 C22 112.2(11) . .
O1 C22 C23 129.1(6) . .
O1 C22 C21 111.7(7) . .
C23 C22 C21 119.2(7) . .
C22 C23 C24 123.2(6) . .
C22 C23 H23 118.4 . .
C24 C23 H23 118.4 . .
O2 C24 C23 122.0(6) . .
O2 C24 C25 118.0(6) . .
C23 C24 C25 120.0(6) . .
C26 C25 C27 111.5(8) . .
C26 C25 C28 111.5(8) . .
C27 C25 C28 105.3(7) . .
C26 C25 C24 108.7(7) . .
C27 C25 C24 109.8(6) . .
C28 C25 C24 110.0(6) . .
C25 C26 H26A 109.5 . .
C25 C26 H26B 109.5 . .
H26A C26 H26B 109.5 . .
C25 C26 H26C 109.5 . .
H26A C26 H26C 109.5 . .
H26B C26 H26C 109.5 . .
C25 C27 H27A 109.5 . .
C25 C27 H27B 109.5 . .
H27A C27 H27B 109.5 . .
C25 C27 H27C 109.5 . .
H27A C27 H27C 109.5 . .
H27B C27 H27C 109.5 . .
C25 C28 H28A 109.5 . .
C25 C28 H28B 109.5 . .
H28A C28 H28B 109.5 . .
C25 C28 H28C 109.5 . .
H28A C28 H28C 109.5 . .
H28B C28 H28C 109.5 . .
F6 C29 F5 106.0(8) . .
F6 C29 F4 106.1(8) . .
F5 C29 F4 101.1(7) . .
F6 C29 C30 117.8(7) . .
F5 C29 C30 112.7(8) . .
F4 C29 C30 111.6(7) . .
O6 C30 C31 128.5(6) . .
O6 C30 C29 115.1(6) . .
C31 C30 C29 116.4(7) . .
C30 C31 C32 123.9(6) . .
C30 C31 H31 118.0 . .
C32 C31 H31 118.0 . .
O5 C32 C31 122.5(7) . .
O5 C32 C33 116.5(7) . .
C31 C32 C33 120.9(7) . .
C34 C33 C35 111.2(14) . .
C34 C33 C32 109.5(10) . .
C35 C33 C32 112.6(7) . .
C34 C33 C36 109.2(11) . .
C35 C33 C36 108.4(12) . .
C32 C33 C36 105.8(11) . .
C33 C34 H34A 109.5 . .
C33 C34 H34B 109.5 . .
H34A C34 H34B 109.5 . .
C33 C34 H34C 109.5 . .
H34A C34 H34C 109.5 . .
H34B C34 H34C 109.5 . .
C33 C35 H35A 109.5 . .
C33 C35 H35B 109.5 . .
H35A C35 H35B 109.5 . .
C33 C35 H35C 109.5 . .
H35A C35 H35C 109.5 . .
H35B C35 H35C 109.5 . .
C33 C36 H36A 109.5 . .
C33 C36 H36B 109.5 . .
H36A C36 H36B 109.5 . .
C33 C36 H36C 109.5 . .
H36A C36 H36C 109.5 . .
H36B C36 H36C 109.5 . .
C22 O1 Er1 130.4(4) . .
C24 O2 Er1 137.4(4) . .
C14 O3 Er1 133.3(4) . .
C16 O4 Er1 137.9(3) . .
C32 O5 Er1 137.2(4) . .
C30 O6 Er1 133.6(4) . .
C1A N1A C5A 118.7(12) . .
C1A N1A Er1 121.3(9) . .
C5A N1A Er1 119.7(7) . .
C12A N2A C9A 119.6(12) . .
C12A N2A Er1 118.1(7) . .
C9A N2A Er1 122.2(10) . .
O8A N3A O7A 121.5(12) . .
O8A N3A C6A 112.5(11) . .
O7A N3A C6A 122.5(11) . .
N1A C1A C2A 127.7(13) . .
N1A C1A H1A 116.2 . .
C2A C1A H1A 116.2 . .
C1A C2A C3A 113.7(13) . .
C1A C2A H2A 123.1 . .
C3A C2A H2A 123.1 . .
C4A C3A C2A 119.2(14) . .
C4A C3A H3A 120.4 . .
C2A C3A H3A 120.4 . .
C6A C4A C3A 123.8(13) . .
C6A C4A C5A 115.7(13) . .
C3A C4A C5A 120.5(13) . .
N1A C5A C9A 118.2(9) . .
N1A C5A C4A 120.2(12) . .
C9A C5A C4A 121.6(10) . .
C4A C6A C7A 125.8(12) . .
C4A C6A N3A 122.2(14) . .
C7A C6A N3A 111.0(12) . .
C8A C7A C6A 118.0(13) . .
C10A C8A C7A 123.5(14) . .
C10A C8A C9A 117.4(12) . .
C7A C8A C9A 119.0(15) . .
N2A C9A C5A 117.7(11) . .
N2A C9A C8A 123.0(12) . .
C5A C9A C8A 119.2(10) . .
C8A C10A C11A 120.5(13) . .
C8A C10A H10A 119.8 . .
C11A C10A H10A 119.8 . .
C10A C11A C12A 117.5(13) . .
C10A C11A H11A 121.3 . .
C12A C11A H11A 121.3 . .
N2A C12A C11A 120.5(10) . .
N2A C12A H12A 119.7 . .
C11A C12A H12A 119.7 . .
C5B N1B C1B 118.6(13) . .
C5B N1B Er1 117.9(10) . .
C1B N1B Er1 122.4(10) . .
C12B N2B C9B 116.4(15) . .
C12B N2B Er1 123.9(12) . .
C9B N2B Er1 115.7(11) . .
O8B N3B O7B 135.8(17) . .
O8B N3B C7B 112.3(16) . .
O7B N3B C7B 111.8(15) . .
N1B C1B C2B 120.5(16) . .
N1B C1B H1B 119.8 . .
C2B C1B H1B 119.8 . .
C3B C2B C1B 114.5(19) . .
C3B C2B H2B 122.7 . .
C1B C2B H2B 122.7 . .
C4B C3B C2B 129(2) . .
C4B C3B H3B 115.3 . .
C2B C3B H3B 115.3 . .
C3B C4B C6B 128(2) . .
C3B C4B C5B 113.6(19) . .
C6B C4B C5B 118.4(19) . .
N1B C5B C9B 120.6(13) . .
N1B C5B C4B 123.2(14) . .
C9B C5B C4B 116.3(16) . .
C4B C6B C7B 126(2) . .
C6B C7B N3B 120.4(17) . .
C6B C7B C8B 115.5(15) . .
N3B C7B C8B 124.0(17) . .
C10B C8B C9B 119.5(17) . .
C10B C8B C7B 121.9(15) . .
C9B C8B C7B 118.6(16) . .
C8B C9B C5B 124.9(17) . .
C8B C9B N2B 119.8(17) . .
C5B C9B N2B 115.3(13) . .
C8B C10B C11B 125(2) . .
C8B C10B H10B 117.7 . .
C11B C10B H10B 117.7 . .
C10B C11B C12B 115(2) . .
C10B C11B H11B 122.6 . .
C12B C11B H11B 122.6 . .
N2B C12B C11B 123(2) . .
N2B C12B H12B 118.4 . .
C11B C12B H12B 118.4 . .

loop_
_geom_bond_atom_site_label_1
_geom_bond_atom_site_label_2
_geom_bond_distance
_geom_bond_site_symmetry_2
Er1 O6 2.266(4) .
Er1 O3 2.267(4) .
Er1 O2 2.271(4) .
Er1 O1 2.287(4) .
Er1 O5 2.313(4) .
Er1 O4 2.322(4) .
Er1 N1B 2.415(13) .
Er1 N2B 2.452(16) .
Er1 N1A 2.602(10) .
Er1 N2A 2.621(13) .
C13 F3 1.288(9) .
C13 F2 1.312(10) .
C13 F1 1.319(10) .
C13 C14 1.529(9) .
C14 O3 1.256(7) .
C14 C15 1.356(8) .
C15 C16 1.410(7) .
C15 H15 0.9300 .
C16 O4 1.231(6) .
C16 C17 1.511(8) .
C17 C18 1.492(10) .
C17 C19 1.529(10) .
C17 C20 1.532(9) .
C18 H18A 0.9600 .
C18 H18B 0.9600 .
C18 H18C 0.9600 .
C19 H19A 0.9600 .
C19 H19B 0.9600 .
C19 H19C 0.9600 .
C20 H20A 0.9600 .
C20 H20B 0.9600 .
C20 H20C 0.9600 .
C21 F7 1.247(12) .
C21 F9 1.275(11) .
C21 F8 1.297(15) .
C21 C22 1.516(11) .
C22 O1 1.231(8) .
C22 C23 1.371(10) .
C23 C24 1.414(9) .
C23 H23 0.9300 .
C24 O2 1.226(7) .
C24 C25 1.534(8) .
C25 C26 1.455(11) .
C25 C27 1.514(10) .
C25 C28 1.525(10) .
C26 H26A 0.9600 .
C26 H26B 0.9600 .
C26 H26C 0.9600 .
C27 H27A 0.9600 .
C27 H27B 0.9600 .
C27 H27C 0.9600 .
C28 H28A 0.9600 .
C28 H28B 0.9600 .
C28 H28C 0.9600 .
C29 F6 1.268(9) .
C29 F5 1.285(9) .
C29 F4 1.320(10) .
C29 C30 1.488(9) .
C30 O6 1.247(7) .
C30 C31 1.355(9) .
C31 C32 1.392(9) .
C31 H31 0.9300 .
C32 O5 1.234(7) .
C32 C33 1.536(11) .
C33 C34 1.458(17) .
C33 C35 1.461(13) .
C33 C36 1.556(19) .
C34 H34A 0.9600 .
C34 H34B 0.9600 .
C34 H34C 0.9600 .
C35 H35A 0.9600 .
C35 H35B 0.9600 .
C35 H35C 0.9600 .
C36 H36A 0.9600 .
C36 H36B 0.9600 .
C36 H36C 0.9600 .
N1A C1A 1.280(14) .
N1A C5A 1.385(15) .
N2A C12A 1.298(17) .
N2A C9A 1.308(14) .
N3A O8A 1.093(11) .
N3A O7A 1.206(12) .
N3A C6A 1.511(13) .
C1A C2A 1.427(17) .
C1A H1A 0.9300 .
C2A C3A 1.46(2) .
C2A H2A 0.9300 .
C3A C4A 1.386(19) .
C3A H3A 0.9300 .
C4A C6A 1.344(19) .
C4A C5A 1.418(15) .
C5A C9A 1.415(16) .
C6A C7A 1.42(2) .
C7A C8A 1.380(18) .
C8A C10A 1.34(2) .
C8A C9A 1.435(18) .
C10A C11A 1.383(19) .
C10A H10A 0.9300 .
C11A C12A 1.454(16) .
C11A H11A 0.9300 .
C12A H12A 0.9300 .
N1B C5B 1.34(2) .
N1B C1B 1.365(19) .
N2B C12B 1.36(3) .
N2B C9B 1.43(2) .
N3B O8B 1.152(13) .
N3B O7B 1.266(14) .
N3B C7B 1.449(15) .
C1B C2B 1.44(2) .
C1B H1B 0.9300 .
C2B C3B 1.38(3) .
C2B H2B 0.9300 .
C3B C4B 1.26(3) .
C3B H3B 0.9300 .
C4B C6B 1.35(3) .
C4B C5B 1.47(2) .
C5B C9B 1.39(2) .
C6B C7B 1.38(3) .
C7B C8B 1.49(2) .
C8B C10B 1.35(3) .
C8B C9B 1.37(2) .
C10B C11B 1.35(3) .
C10B H10B 0.9300 .
C11B C12B 1.41(2) .
C11B H11B 0.9300 .
C12B H12B 0.9300 .
